data_7062821
loop_
_publ_author_name
'Malakar, Kakoli'
'Selvakumaran, Balasubramaniam'
'Murali, Mariappan'
'Arul Prakash, Pitchan'
'Sangeetha, Somasundaram'
'Sohtun, Winaki P.'
'Jaabir, Mohamed Sultan Mohamed'
'Velusamy, Marappan'

_publ_section_title
;
 Copper(ii) complexes of the CuN4S core: selective cytotoxicity to
 cancerous cells, ROS generation and induction of apoptosis
;
_journal_issue 43
_journal_name_full 'New Journal of Chemistry'
_journal_page_first 20070
_journal_page_last 20087
_journal_paper_doi 10.1039/D2NJ06170H
_journal_volume 47
_journal_year 2023
_chemical_formula_sum 'C19 H17 Cl Cu N6 O4 S2'
_chemical_formula_weight 556.49
_space_group_crystal_system monoclinic
_space_group_IT_number 14
_space_group_name_Hall '-P 2yn'
_space_group_name_H-M_alt 'P 1 21/n 1'
_atom_sites_solution_hydrogens geom
_audit_creation_method SHELXL-2018/3
_audit_update_record
;
2022-10-19 deposited with the CCDC.	2023-09-28 downloaded from the CCDC.
;
_cell_angle_alpha 90
_cell_angle_beta 110.960(3)
_cell_angle_gamma 90
_cell_formula_units_Z 4
_cell_length_a 8.091(2)
_cell_length_b 27.271(7)
_cell_length_c 11.092(3)
_cell_measurement_reflns_used 6068
_cell_measurement_temperature 296(2)
_cell_measurement_theta_max 29.204
_cell_measurement_theta_min 2.103
_cell_volume 2285.5(10)
_computing_structure_refinement 'SHELXL-2018/3 (Sheldrick, 2018)'
_diffrn_ambient_temperature 296(2)
_diffrn_measured_fraction_theta_full 1.000
_diffrn_measured_fraction_theta_max 0.980
_diffrn_measurement_device_type EOS,Gemini
_diffrn_radiation_type MoK\a
_diffrn_radiation_wavelength 0.71073
_diffrn_reflns_av_R_equivalents 0.0929
_diffrn_reflns_av_unetI/netI 0.0502
_diffrn_reflns_Laue_measured_fraction_full 1.000
_diffrn_reflns_Laue_measured_fraction_max 0.980
_diffrn_reflns_limit_h_max 10
_diffrn_reflns_limit_h_min -11
_diffrn_reflns_limit_k_max 37
_diffrn_reflns_limit_k_min -37
_diffrn_reflns_limit_l_max 15
_diffrn_reflns_limit_l_min -15
_diffrn_reflns_number 70833
_diffrn_reflns_point_group_measured_fraction_full 1.000
_diffrn_reflns_point_group_measured_fraction_max 0.980
_diffrn_reflns_theta_full 25.242
_diffrn_reflns_theta_max 29.204
_diffrn_reflns_theta_min 2.103
_exptl_absorpt_coefficient_mu 1.295
_exptl_crystal_colour blue
_exptl_crystal_density_diffrn 1.617
_exptl_crystal_description needle
_exptl_crystal_F_000 1132
_exptl_crystal_size_max 0.046
_exptl_crystal_size_mid 0.039
_exptl_crystal_size_min 0.028
_refine_diff_density_max 0.498
_refine_diff_density_min -0.454
_refine_diff_density_rms 0.068
_refine_ls_extinction_coef 0.0032(5)
_refine_ls_extinction_expression Fc^*^=kFc[1+0.001xFc^2^\l^3^/sin(2\q)]^-1/4^
_refine_ls_extinction_method 'SHELXL-2018/3 (Sheldrick 2018)'
_refine_ls_goodness_of_fit_ref 1.028
_refine_ls_hydrogen_treatment constr
_refine_ls_matrix_type full
_refine_ls_number_parameters 299
_refine_ls_number_reflns 6068
_refine_ls_number_restraints 0
_refine_ls_restrained_S_all 1.028
_refine_ls_R_factor_all 0.0930
_refine_ls_R_factor_gt 0.0472
_refine_ls_shift/su_max 0.000
_refine_ls_shift/su_mean 0.000
_refine_ls_structure_factor_coef Fsqd
_refine_ls_weighting_details 'w=1/[\s^2^(Fo^2^)+(0.0472P)^2^+1.4333P] where P=(Fo^2^+2Fc^2^)/3'
_refine_ls_weighting_scheme calc
_refine_ls_wR_factor_gt 0.1048
_refine_ls_wR_factor_ref 0.1247
_reflns_Friedel_coverage 0.000
_reflns_number_gt 3777
_reflns_number_total 6068
_reflns_threshold_expression 'I > 2\s(I)'
_cod_data_source_file d2nj06170h2.cif
_cod_data_source_block shelx_CCDC4
_cod_depositor_comments 'Adding full bibliography for 7062815--7062821.cif.'
_cod_original_cell_volume 2285.6(10)
_cod_original_sg_symbol_H-M 'P 21/n'
_cod_database_code 7062821
_shelx_shelxl_version_number 2018/3
_shelx_space_group_comment
;
The symmetry employed for this shelxl refinement is uniquely defined
by the following loop, which should always be used as a source of
symmetry information in preference to the above space-group names.
They are only intended as comments.
;

loop_
_space_group_symop_operation_xyz
'x, y, z'
'-x+1/2, y+1/2, -z+1/2'
'-x, -y, -z'
'x-1/2, -y-1/2, z-1/2'

loop_
_atom_site_label
_atom_site_type_symbol
_atom_site_fract_x
_atom_site_fract_y
_atom_site_fract_z
_atom_site_U_iso_or_equiv
_atom_site_adp_type
_atom_site_occupancy
_atom_site_site_symmetry_order
_atom_site_calc_flag
_atom_site_refinement_flags_posn
_atom_site_refinement_flags_adp
_atom_site_refinement_flags_occupancy
_atom_site_disorder_assembly
_atom_site_disorder_group
N3 N 0.6970(3) 0.08129(9) 0.0846(2) 0.0427(6) Uani 1 1 d . . . . .
N2 N 0.8245(3) 0.16253(9) 0.4013(2) 0.0458(6) Uani 1 1 d . . . . .
N1 N 0.9647(4) 0.16501(9) 0.2226(3) 0.0488(6) Uani 1 1 d . . . . .
C6 C 0.5975(4) 0.13179(11) 0.4441(3) 0.0440(7) Uani 1 1 d . . . . .
C13 C 0.9141(4) 0.02326(11) 0.2077(3) 0.0453(7) Uani 1 1 d . . . . .
N5 N 0.7318(3) 0.16154(10) 0.4852(2) 0.0481(6) Uani 1 1 d . . . . .
C12 C 0.7770(4) 0.03678(10) 0.0891(3) 0.0401(7) Uani 1 1 d . . . . .
C5 C 0.9488(4) 0.19410(11) 0.4224(3) 0.0474(7) Uani 1 1 d . . . . .
H5 H 0.982803 0.215423 0.492424 0.057 Uiso 1 1 calc R U . . .
C11 C 0.7285(4) 0.00507(12) -0.0184(3) 0.0486(8) Uani 1 1 d . . . . .
C4 C 1.0303(4) 0.19320(11) 0.3267(3) 0.0463(7) Uani 1 1 d . . . . .
N4 N 0.9569(3) 0.05587(10) 0.3072(3) 0.0480(6) Uani 1 1 d . . . . .
N6 N 1.1751(3) 0.21776(10) 0.3255(3) 0.0537(7) Uani 1 1 d . . . . .
C9 C 0.5134(5) 0.06467(14) -0.1340(3) 0.0575(9) Uani 1 1 d . . . . .
H9 H 0.422620 0.074944 -0.208357 0.069 Uiso 1 1 calc R U . . .
C8 C 0.5690(4) 0.09423(13) -0.0242(3) 0.0513(8) Uani 1 1 d . . . . .
H8 H 0.513866 0.124374 -0.027360 0.062 Uiso 1 1 calc R U . . .
C2 C 1.2033(5) 0.20420(14) 0.2163(4) 0.0627(10) Uani 1 1 d . . . . .
H2 H 1.293646 0.215182 0.189705 0.075 Uiso 1 1 calc R U . . .
C1 C 1.0744(5) 0.17156(13) 0.1535(4) 0.0609(9) Uani 1 1 d . . . . .
H1 H 1.062167 0.156088 0.076056 0.073 Uiso 1 1 calc R U . . .
C19 C 1.0881(4) 0.04403(15) 0.4167(4) 0.0629(10) Uani 1 1 d . . . . .
H19 H 1.119434 0.066050 0.485254 0.075 Uiso 1 1 calc R U . . .
C16 C 0.8159(5) -0.04118(13) -0.0052(4) 0.0642(10) Uani 1 1 d . . . . .
H16 H 0.784703 -0.062531 -0.075222 0.077 Uiso 1 1 calc R U . . .
C10 C 0.5938(5) 0.02058(14) -0.1311(3) 0.0567(9) Uani 1 1 d . . . . .
H10 H 0.559035 0.000752 -0.204106 0.068 Uiso 1 1 calc R U . . .
C14 C 0.9983(5) -0.02278(12) 0.2164(4) 0.0570(9) Uani 1 1 d . . . . .
O1 O 0.8156(4) -0.14986(12) 0.2906(3) 0.0941(10) Uani 1 1 d . . . . .
C15 C 0.9423(5) -0.05439(13) 0.1064(5) 0.0702(12) Uani 1 1 d . . . . .
H15 H 0.994902 -0.085052 0.112352 0.084 Uiso 1 1 calc R U . . .
C7 C 0.5795(5) 0.16346(14) 0.6739(3) 0.0616(9) Uani 1 1 d . . . . .
H7A H 0.518352 0.162891 0.733844 0.092 Uiso 1 1 calc R U . . .
H7B H 0.697926 0.151517 0.715672 0.092 Uiso 1 1 calc R U . . .
H7C H 0.583323 0.196470 0.644965 0.092 Uiso 1 1 calc R U . . .
C18 C 1.1801(5) -0.00040(18) 0.4318(4) 0.0782(13) Uani 1 1 d . . . . .
H18 H 1.272569 -0.007231 0.508657 0.094 Uiso 1 1 calc R U . . .
C17 C 1.1336(5) -0.03346(16) 0.3338(5) 0.0763(12) Uani 1 1 d . . . . .
H17 H 1.192086 -0.063414 0.344741 0.092 Uiso 1 1 calc R U . . .
C3 C 1.2830(5) 0.25129(15) 0.4257(4) 0.0747(12) Uani 1 1 d . . . . .
H3A H 1.377791 0.263896 0.401816 0.112 Uiso 1 1 calc R U . . .
H3B H 1.210889 0.277957 0.434772 0.112 Uiso 1 1 calc R U . . .
H3C H 1.331165 0.234036 0.506170 0.112 Uiso 1 1 calc R U . . .
O3 O 0.8764(6) -0.23323(12) 0.2763(3) 0.1186(14) Uani 1 1 d . . . . .
O2 O 0.9550(5) -0.17651(14) 0.1568(4) 0.1254(14) Uani 1 1 d . . . . .
O4 O 0.6598(5) -0.19509(14) 0.1073(4) 0.1304(16) Uani 1 1 d . . . . .
Cu1 Cu 0.77381(5) 0.12002(2) 0.24967(4) 0.04402(14) Uani 1 1 d . . . . .
S2 S 0.46516(11) 0.12518(3) 0.53810(9) 0.0542(2) Uani 1 1 d . . . . .
S1 S 0.53402(11) 0.09716(3) 0.30333(9) 0.0540(2) Uani 1 1 d . . . . .
Cl4 Cl 0.82451(12) -0.18882(3) 0.20785(9) 0.0583(2) Uani 1 1 d . . . . .

loop_
_atom_site_aniso_label
_atom_site_aniso_U_11
_atom_site_aniso_U_22
_atom_site_aniso_U_33
_atom_site_aniso_U_23
_atom_site_aniso_U_13
_atom_site_aniso_U_12
N3 0.0450(14) 0.0383(14) 0.0432(14) -0.0004(11) 0.0139(11) 0.0023(11)
N2 0.0468(14) 0.0448(15) 0.0467(15) -0.0006(12) 0.0179(12) -0.0079(12)
N1 0.0570(16) 0.0422(15) 0.0511(16) 0.0030(12) 0.0241(13) 0.0038(12)
C6 0.0428(16) 0.0397(17) 0.0485(18) -0.0013(13) 0.0152(14) -0.0004(13)
C13 0.0429(16) 0.0375(16) 0.063(2) 0.0035(15) 0.0274(15) -0.0023(13)
N5 0.0535(15) 0.0502(15) 0.0432(15) -0.0057(12) 0.0203(12) -0.0118(13)
C12 0.0425(16) 0.0337(15) 0.0498(18) -0.0011(13) 0.0235(14) -0.0033(12)
C5 0.0535(18) 0.0422(17) 0.0452(18) -0.0036(14) 0.0161(15) -0.0117(14)
C11 0.0524(18) 0.0429(17) 0.061(2) -0.0104(15) 0.0335(17) -0.0109(14)
C4 0.0491(17) 0.0401(17) 0.0493(19) 0.0054(14) 0.0172(15) -0.0038(13)
N4 0.0406(14) 0.0499(16) 0.0510(16) 0.0077(13) 0.0134(12) 0.0006(12)
N6 0.0486(15) 0.0471(16) 0.0635(18) 0.0146(14) 0.0176(14) -0.0050(12)
C9 0.054(2) 0.070(2) 0.0418(19) 0.0024(17) 0.0092(15) -0.0111(18)
C8 0.0528(19) 0.0489(19) 0.0478(19) 0.0020(15) 0.0128(16) 0.0004(15)
C2 0.061(2) 0.057(2) 0.082(3) 0.022(2) 0.039(2) 0.0076(18)
C1 0.075(2) 0.053(2) 0.064(2) 0.0094(18) 0.036(2) 0.0140(19)
C19 0.0470(19) 0.078(3) 0.060(2) 0.0148(19) 0.0136(17) 0.0007(18)
C16 0.067(2) 0.046(2) 0.090(3) -0.019(2) 0.041(2) -0.0083(18)
C10 0.060(2) 0.062(2) 0.051(2) -0.0159(17) 0.0234(17) -0.0212(18)
C14 0.0515(19) 0.0449(19) 0.083(3) 0.0166(18) 0.0338(19) 0.0101(15)
O1 0.090(2) 0.093(2) 0.109(2) -0.0365(19) 0.0474(19) 0.0077(18)
C15 0.074(3) 0.0370(19) 0.118(4) -0.006(2) 0.057(3) 0.0049(18)
C7 0.071(2) 0.064(2) 0.057(2) -0.0093(18) 0.0319(19) -0.0063(19)
C18 0.049(2) 0.100(3) 0.077(3) 0.039(3) 0.012(2) 0.020(2)
C17 0.064(2) 0.069(3) 0.101(3) 0.030(3) 0.035(2) 0.023(2)
C3 0.064(2) 0.068(3) 0.080(3) 0.010(2) 0.012(2) -0.026(2)
O3 0.174(4) 0.065(2) 0.083(2) 0.0151(17) 0.004(2) -0.003(2)
O2 0.150(3) 0.122(3) 0.155(3) -0.008(3) 0.116(3) -0.001(3)
O4 0.090(2) 0.107(3) 0.136(3) -0.034(2) -0.030(2) 0.031(2)
Cu1 0.0467(2) 0.0398(2) 0.0443(2) -0.00501(17) 0.01486(17) -0.00155(16)
S2 0.0483(5) 0.0581(5) 0.0611(5) -0.0060(4) 0.0256(4) -0.0087(4)
S1 0.0454(4) 0.0565(5) 0.0584(5) -0.0191(4) 0.0163(4) -0.0117(4)
Cl4 0.0580(5) 0.0586(5) 0.0608(5) 0.0001(4) 0.0243(4) 0.0097(4)

loop_
_atom_type_symbol
_atom_type_description
_atom_type_scat_dispersion_real
_atom_type_scat_dispersion_imag
_atom_type_scat_source
C C 0.0033 0.0016 'International Tables Vol C Tables 4.2.6.8 and 6.1.1.4'
H H 0.0000 0.0000 'International Tables Vol C Tables 4.2.6.8 and 6.1.1.4'
N N 0.0061 0.0033 'International Tables Vol C Tables 4.2.6.8 and 6.1.1.4'
O O 0.0106 0.0060 'International Tables Vol C Tables 4.2.6.8 and 6.1.1.4'
Cl Cl 0.1484 0.1585 'International Tables Vol C Tables 4.2.6.8 and 6.1.1.4'
Cu Cu 0.3201 1.2651 'International Tables Vol C Tables 4.2.6.8 and 6.1.1.4'
S S 0.1246 0.1234 'International Tables Vol C Tables 4.2.6.8 and 6.1.1.4'

loop_
_geom_angle_atom_site_label_1
_geom_angle_atom_site_label_2
_geom_angle_atom_site_label_3
_geom_angle
_geom_angle_site_symmetry_1
_geom_angle_site_symmetry_3
_geom_angle_publ_flag
C8 N3 C12 118.3(3) . . ?
C8 N3 Cu1 125.1(2) . . ?
C12 N3 Cu1 116.5(2) . . ?
C5 N2 N5 117.9(3) . . ?
C5 N2 Cu1 117.6(2) . . ?
N5 N2 Cu1 124.42(18) . . ?
C4 N1 C1 105.7(3) . . ?
C4 N1 Cu1 107.6(2) . . ?
C1 N1 Cu1 144.9(2) . . ?
N5 C6 S1 126.5(2) . . ?
N5 C6 S2 117.9(2) . . ?
S1 C6 S2 115.58(17) . . ?
N4 C13 C14 123.2(3) . . ?
N4 C13 C12 117.7(3) . . ?
C14 C13 C12 119.1(3) . . ?
C6 N5 N2 111.2(3) . . ?
N3 C12 C11 121.9(3) . . ?
N3 C12 C13 117.5(3) . . ?
C11 C12 C13 120.5(3) . . ?
N2 C5 C4 113.1(3) . . ?
C10 C11 C12 117.5(3) . . ?
C10 C11 C16 123.9(3) . . ?
C12 C11 C16 118.5(3) . . ?
N1 C4 N6 110.9(3) . . ?
N1 C4 C5 120.3(3) . . ?
N6 C4 C5 128.8(3) . . ?
C19 N4 C13 117.9(3) . . ?
C19 N4 Cu1 132.8(3) . . ?
C13 N4 Cu1 109.2(2) . . ?
C4 N6 C2 107.2(3) . . ?
C4 N6 C3 125.9(3) . . ?
C2 N6 C3 126.9(3) . . ?
C10 C9 C8 119.2(3) . . ?
N3 C8 C9 123.0(3) . . ?
C1 C2 N6 106.9(3) . . ?
C2 C1 N1 109.3(3) . . ?
N4 C19 C18 122.2(4) . . ?
C15 C16 C11 121.1(4) . . ?
C9 C10 C11 120.1(3) . . ?
C17 C14 C13 116.4(4) . . ?
C17 C14 C15 124.9(4) . . ?
C13 C14 C15 118.6(3) . . ?
C16 C15 C14 122.0(3) . . ?
C17 C18 C19 119.7(4) . . ?
C18 C17 C14 120.5(4) . . ?
N2 Cu1 N3 173.39(10) . . ?
N2 Cu1 N1 80.59(10) . . ?
N3 Cu1 N1 100.51(10) . . ?
N2 Cu1 N4 107.70(10) . . ?
N3 Cu1 N4 78.81(10) . . ?
N1 Cu1 N4 93.02(10) . . ?
N2 Cu1 S1 82.88(8) . . ?
N3 Cu1 S1 94.49(8) . . ?
N1 Cu1 S1 159.00(8) . . ?
N4 Cu1 S1 104.32(7) . . ?
C6 S2 C7 101.46(16) . . ?
C6 S1 Cu1 94.54(11) . . ?
O2 Cl4 O4 110.1(3) . . ?
O2 Cl4 O3 107.4(3) . . ?
O4 Cl4 O3 109.7(2) . . ?
O2 Cl4 O1 107.5(2) . . ?
O4 Cl4 O1 110.4(2) . . ?
O3 Cl4 O1 111.6(2) . . ?

loop_
_geom_bond_atom_site_label_1
_geom_bond_atom_site_label_2
_geom_bond_distance
_geom_bond_site_symmetry_2
_geom_bond_publ_flag
N3 C8 1.327(4) . ?
N3 C12 1.368(4) . ?
N3 Cu1 2.010(2) . ?
N2 C5 1.280(4) . ?
N2 N5 1.389(3) . ?
N2 Cu1 1.961(3) . ?
N1 C4 1.330(4) . ?
N1 C1 1.376(4) . ?
N1 Cu1 2.077(3) . ?
C6 N5 1.301(4) . ?
C6 S1 1.738(3) . ?
C6 S2 1.751(3) . ?
C13 N4 1.362(4) . ?
C13 C14 1.415(4) . ?
C13 C12 1.433(4) . ?
C12 C11 1.410(4) . ?
C5 C4 1.436(4) . ?
C11 C10 1.398(5) . ?
C11 C16 1.428(5) . ?
C4 N6 1.353(4) . ?
N4 C19 1.336(4) . ?
N4 Cu1 2.233(3) . ?
N6 C2 1.362(5) . ?
N6 C3 1.462(5) . ?
C9 C10 1.362(5) . ?
C9 C8 1.394(5) . ?
C2 C1 1.359(5) . ?
C19 C18 1.400(6) . ?
C16 C15 1.343(6) . ?
C14 C17 1.400(6) . ?
C14 C15 1.428(5) . ?
O1 Cl4 1.423(3) . ?
C7 S2 1.794(4) . ?
C18 C17 1.358(6) . ?
O3 Cl4 1.411(3) . ?
O2 Cl4 1.406(3) . ?
O4 Cl4 1.409(3) . ?
Cu1 S1 2.3095(10) . ?
